data_4119559
loop_
_publ_author_name
'Wen Zhang'
'Heng-Yun Ye'
'Robert Graf'
'Hans W. Spiess'
'Ye-Feng Yao'
'Run-Qiang Zhu'
'Ren-Gen Xiong'

_publ_section_title
;
 Tunable and Switchable Dielectric Constant in an Amphidynamic Crystal
;
_journal_name_full 'Journal of the American Chemical Society'
_journal_page_first 5230
_journal_page_last 5233
_journal_paper_doi 10.1021/ja3110335
_journal_volume 135
_journal_year 2013
_chemical_formula_sum 'C10 H12 Co D4 K N8'
_chemical_formula_weight 350.36
_chemical_name_systematic
; 
 ? 
;
_space_group_IT_number 128
_symmetry_cell_setting tetragonal
_symmetry_space_group_name_Hall '-P 4 2n'
_symmetry_space_group_name_H-M 'P 4/m n c'
_atom_sites_solution_hydrogens ..
_atom_sites_solution_primary direct
_atom_sites_solution_secondary difmap
_audit_creation_method SHELXL-97
_cell_angle_alpha 90.00
_cell_angle_beta 90.00
_cell_angle_gamma 90.00
_cell_formula_units_Z 2
_cell_length_a 8.277(5)
_cell_length_b 8.277(5)
_cell_length_c 11.622(9)
_cell_measurement_reflns_used 1818
_cell_measurement_temperature 280(2)
_cell_measurement_theta_max 27.4468
_cell_measurement_theta_min 3.0207
_cell_volume 796.2(9)
_computing_structure_refinement 'SHELXL-97 (Sheldrick, 1997)'
_computing_structure_solution 'SHELXS-97 (Sheldrick, 1990)'
_diffrn_ambient_temperature 280(2)
_diffrn_measured_fraction_theta_full 0.992
_diffrn_measured_fraction_theta_max 0.992
_diffrn_radiation_monochromator graphite
_diffrn_radiation_source 'fine-focus sealed tube'
_diffrn_radiation_type MoK\a
_diffrn_radiation_wavelength 0.71073
_diffrn_reflns_av_R_equivalents 0.0704
_diffrn_reflns_av_sigmaI/netI 0.0213
_diffrn_reflns_limit_h_max 10
_diffrn_reflns_limit_h_min -10
_diffrn_reflns_limit_k_max 10
_diffrn_reflns_limit_k_min -10
_diffrn_reflns_limit_l_max 14
_diffrn_reflns_limit_l_min -15
_diffrn_reflns_number 7669
_diffrn_reflns_theta_full 27.47
_diffrn_reflns_theta_max 27.47
_diffrn_reflns_theta_min 3.02
_exptl_absorpt_coefficient_mu 1.342
_exptl_absorpt_correction_T_max 1.0000
_exptl_absorpt_correction_T_min 0.8994
_exptl_absorpt_correction_type multi-scan
_exptl_crystal_colour yellow
_exptl_crystal_density_diffrn 1.462
_exptl_crystal_description block
_exptl_crystal_F_000 356
_exptl_crystal_size_max 0.3
_exptl_crystal_size_mid 0.2
_exptl_crystal_size_min 0.2
_refine_diff_density_max 0.621
_refine_diff_density_min -0.398
_refine_diff_density_rms 0.080
_refine_ls_extinction_method none
_refine_ls_goodness_of_fit_ref 1.228
_refine_ls_hydrogen_treatment ..
_refine_ls_matrix_type full
_refine_ls_number_parameters 39
_refine_ls_number_reflns 484
_refine_ls_number_restraints 0
_refine_ls_restrained_S_all 1.228
_refine_ls_R_factor_all 0.0498
_refine_ls_R_factor_gt 0.0487
_refine_ls_shift/su_max 0.000
_refine_ls_shift/su_mean 0.000
_refine_ls_structure_factor_coef Fsqd
_refine_ls_weighting_details 'calc w=1/[\s^2^(Fo^2^)+(0.0517P)^2^+0.8960P] where P=(Fo^2^+2Fc^2^)/3'
_refine_ls_weighting_scheme calc
_refine_ls_wR_factor_gt 0.1170
_refine_ls_wR_factor_ref 0.1179
_reflns_number_gt 473
_reflns_number_total 484
_reflns_threshold_expression >2sigma(I)
_cod_data_source_file ja3110335_si_002_4.cif
_cod_data_source_block 2-280K
_cod_original_cell_volume 796.1(9)
_cod_database_code 4119559

loop_
_symmetry_equiv_pos_as_xyz
'x, y, z'
'-x, -y, z'
'-y, x, z'
'y, -x, z'
'-x+1/2, y+1/2, -z+1/2'
'x+1/2, -y+1/2, -z+1/2'
'y+1/2, x+1/2, -z+1/2'
'-y+1/2, -x+1/2, -z+1/2'
'-x, -y, -z'
'x, y, -z'
'y, -x, -z'
'-y, x, -z'
'x-1/2, -y-1/2, z-1/2'
'-x-1/2, y-1/2, z-1/2'
'-y-1/2, -x-1/2, z-1/2'
'y-1/2, x-1/2, z-1/2'

loop_
_atom_site_label
_atom_site_type_symbol
_atom_site_fract_x
_atom_site_fract_y
_atom_site_fract_z
_atom_site_U_iso_or_equiv
_atom_site_adp_type
_atom_site_occupancy
_atom_site_symmetry_multiplicity
_atom_site_calc_flag
_atom_site_refinement_flags
_atom_site_disorder_group
Co1 Co 0.0000 1.0000 0.0000 0.0215(3) Uani 1 8 d S .
K1 K 0.5000 0.5000 0.0000 0.0290(4) Uani 1 8 d S .
C1 C 0.1897(5) 0.8710(5) 0.0000 0.0387(9) Uani 1 2 d S .
C2 C 0.0000 1.0000 0.1626(5) 0.0492(17) Uani 1 4 d S .
N1 N 0.3060(7) 0.7981(7) 0.0000 0.0741(16) Uani 1 2 d S .
N2 N 0.5000 0.5000 0.2392(5) 0.089(4) Uani 1 4 d S .
C3 C 0.3995(8) 0.1005(8) 0.2500 0.107(3) Uani 0.59(3) 2 d SP 1
H3A H 0.3867(8) 0.2180(8) 0.2500 0.160 Uiso 0.297(17) 1 d PR 1
H3B H 0.3495(8) 0.0585(8) 0.1825 0.160 Uiso 0.297(17) 1 d PR 1
H3C H 0.3495(8) 0.0585(8) 0.3175 0.160 Uiso 0.297(17) 1 d PR 1
N3 N 0.5650(13) 0.0650(13) 0.2500 0.050(6) Uani 0.297(17) 2 d SP 1
D1 D 0.6105 0.1095 0.3124 0.060 Uiso 0.297(17) 1 d PR 1
C3' C 0.3995(8) 0.1005(8) 0.2500 0.107(3) Uani 0.41(3) 2 d SP 2
H3'A H 0.334(3) 0.167(3) 0.1989 0.160 Uiso 0.203(17) 1 d PR 2
H3'B H 0.329(3) 0.039(3) 0.2976 0.160 Uiso 0.203(17) 1 d PR 2
H3'C H 0.463(3) 0.172(3) 0.2976 0.160 Uiso 0.203(17) 1 d PR 2
N3' N 0.5000 0.0000 0.181(3) 0.069(10) Uani 0.203(17) 2 d SP 2
D1' D 0.5619 0.0619 0.1353 0.082 Uiso 0.203(17) 1 d PR 2

loop_
_atom_site_aniso_label
_atom_site_aniso_U_11
_atom_site_aniso_U_22
_atom_site_aniso_U_33
_atom_site_aniso_U_23
_atom_site_aniso_U_13
_atom_site_aniso_U_12
Co1 0.0223(4) 0.0223(4) 0.0197(5) 0.000 0.000 0.000
K1 0.0323(5) 0.0323(5) 0.0223(7) 0.000 0.000 0.000
C1 0.039(2) 0.0358(19) 0.041(2) 0.000 0.000 0.0052(18)
C2 0.062(3) 0.062(3) 0.023(3) 0.000 0.000 0.000
N1 0.056(3) 0.071(3) 0.095(4) 0.000 0.000 0.033(3)
N2 0.120(6) 0.120(6) 0.026(3) 0.000 0.000 0.000
C3 0.096(4) 0.096(4) 0.128(8) -0.022(4) -0.022(4) 0.014(5)
N3 0.054(7) 0.054(7) 0.042(8) 0.000(4) 0.000(4) -0.024(8)
C3' 0.096(4) 0.096(4) 0.128(8) -0.022(4) -0.022(4) 0.014(5)
N3' 0.069(16) 0.078(18) 0.060(19) 0.000 0.000 -0.044(13)

loop_
_atom_type_symbol
_atom_type_description
_atom_type_scat_dispersion_real
_atom_type_scat_dispersion_imag
_atom_type_scat_source
C C 0.0033 0.0016 'International Tables Vol C Tables 4.2.6.8 and 6.1.1.4'
H H 0.0000 0.0000 'International Tables Vol C Tables 4.2.6.8 and 6.1.1.4'
N N 0.0061 0.0033 'International Tables Vol C Tables 4.2.6.8 and 6.1.1.4'
K K 0.2009 0.2494 'International Tables Vol C Tables 4.2.6.8 and 6.1.1.4'
Co Co 0.3494 0.9721 'International Tables Vol C Tables 4.2.6.8 and 6.1.1.4'
D D 0.0000 0.0000 'International Tables Vol C Tables 4.2.6.8 and 6.1.1.4'

loop_
_geom_angle_atom_site_label_1
_geom_angle_atom_site_label_2
_geom_angle_atom_site_label_3
_geom_angle
_geom_angle_site_symmetry_1
_geom_angle_site_symmetry_3
C2 Co1 C2 180.000(1) 9_575 .
C2 Co1 C1 90.0 9_575 11_465
C2 Co1 C1 90.0 . 11_465
C2 Co1 C1 90.0 9_575 3_665
C2 Co1 C1 90.0 . 3_665
C1 Co1 C1 180.000(1) 11_465 3_665
C2 Co1 C1 90.000(1) 9_575 .
C2 Co1 C1 90.000(1) . .
C1 Co1 C1 90.0 11_465 .
C1 Co1 C1 90.0 3_665 .
C2 Co1 C1 90.000(1) 9_575 9_575
C2 Co1 C1 90.000(1) . 9_575
C1 Co1 C1 90.0 11_465 9_575
C1 Co1 C1 90.000(1) 3_665 9_575
C1 Co1 C1 180.0 . 9_575
N2 K1 N2 180.0 9_665 .
N2 K1 N1 90.0 9_665 3_655
N2 K1 N1 90.0 . 3_655
N2 K1 N1 90.0 9_665 11_565
N2 K1 N1 90.0 . 11_565
N1 K1 N1 180.0 3_655 11_565
N2 K1 N1 90.0 9_665 .
N2 K1 N1 90.0 . .
N1 K1 N1 90.0 3_655 .
N1 K1 N1 90.0 11_565 .
N2 K1 N1 90.0 9_665 9_665
N2 K1 N1 90.0 . 9_665
N1 K1 N1 90.0 3_655 9_665
N1 K1 N1 90.0 11_565 9_665
N1 K1 N1 180.0 . 9_665
N1 C1 Co1 177.9(5) . .
N2 C2 Co1 180.000(1) 5 .
C1 N1 K1 155.1(5) . .
C2 N2 K1 180.000(1) 5_545 .
H3B C3 H3B 174.3 8 .
H3B C3 H3C 68.8 8 .
H3B C3 H3C 110.9 . .
H3B C3 H3C 110.9 8 8
H3B C3 H3C 68.8 . 8
H3C C3 H3C 174.3 . 8
H3B C3 H3A 108.4 8 8
H3B C3 H3A 66.9 . 8
H3C C3 H3A 66.9 . 8
H3C C3 H3A 108.4 8 8
H3B C3 H3A 66.9 8 .
H3B C3 H3A 108.4 . .
H3C C3 H3A 108.4 . .
H3C C3 H3A 66.9 8 .
H3A C3 H3A 77.6 8 .
H3B C3 N3 110.4(3) 8 2_655
H3B C3 N3 74.6(3) . 2_655
H3C C3 N3 74.6(3) . 2_655
H3C C3 N3 110.4(3) 8 2_655
H3A C3 N3 108.3(6) 8 2_655
H3A C3 N3 174.1(6) . 2_655
H3B C3 N3 74.6(3) 8 .
H3B C3 N3 110.4(3) . .
H3C C3 N3 110.4(3) . .
H3C C3 N3 74.6(3) 8 .
H3A C3 N3 174.1(6) 8 .
H3A C3 N3 108.3(6) . .
N3 C3 N3 65.8(11) 2_655 .
C3 H3A H3B 55.3 . 8
C3 H3A H3C 55.3 . 8
H3B H3A H3C 94.9 8 8
C3 H3B H3A 57.8 . 8
C3 H3B H3C 55.6 . 8
H3A H3B H3C 94.1 8 8
C3 H3B N3 66.8(4) . 2_655
H3A H3B N3 99.0(2) 8 2_655
H3C H3B N3 98.7(6) 8 2_655
C3 H3C H3A 57.8 . 8
C3 H3C H3B 55.6 . 8
H3A H3C H3B 94.1 8 8
C3 H3C N3 66.8(4) . 2_655
H3A H3C N3 99.0(2) 8 2_655
H3B H3C N3 98.7(6) 8 2_655
C3 N3 C3 114.2(11) 2_655 .
C3 N3 H3B 38.6(2) 2_655 2_655
C3 N3 H3B 128.0(9) . 2_655
C3 N3 H3C 128.0(9) 2_655 8
C3 N3 H3C 38.6(2) . 8
H3B N3 H3C 112.6(5) 2_655 8
C3 N3 H3B 128.0(9) 2_655 8
C3 N3 H3B 38.6(2) . 8
H3B N3 H3B 162.5(11) 2_655 8
H3C N3 H3B 64.5(4) 8 8
C3 N3 H3C 38.6(2) 2_655 2_655
C3 N3 H3C 128.0(9) . 2_655
H3B N3 H3C 64.5(4) 2_655 2_655
H3C N3 H3C 162.5(11) 8 2_655
H3B N3 H3C 112.6(5) 8 2_655
C3 N3 N3 57.1(6) 2_655 2_655
C3 N3 N3 57.1(6) . 2_655
H3B N3 N3 81.3(6) 2_655 2_655
H3C N3 N3 81.3(6) 8 2_655
H3B N3 N3 81.3(6) 8 2_655
H3C N3 N3 81.3(6) 2_655 2_655
H3'B H3'A H3'C 94.3 8 8
H3'A H3'B H3'C 92.6 8 8
H3'A H3'B N3' 100.4(6) 8 7_545
H3'C H3'B N3' 100.0(10) 8 7_545
H3'A H3'C H3'B 91.7 8 8
H3'A H3'C N3' 99.2(6) 8 7_545
H3'B H3'C N3' 99.3(10) 8 7_545
C3' N3' H3'B 126.4(13) 2_655 8
C3' N3' H3'B 38.5(6) 2_655 7_545
H3'B N3' H3'B 161(2) 8 7_545
C3' N3' H3'C 38.8(6) 2_655 7_545
H3'B N3' H3'C 112.5(7) 8 7_545
H3'B N3' H3'C 64.0(15) 7_545 7_545
C3' N3' H3'C 126.3(13) 2_655 8
H3'B N3' H3'C 64.0(15) 8 8
H3'B N3' H3'C 112.5(7) 7_545 8
H3'C N3' H3'C 161(2) 7_545 8
C3' N3' N3' 55.7(11) 2_655 7_545
H3'B N3' N3' 80.3(10) 8 7_545
H3'B N3' N3' 80.3(10) 7_545 7_545
H3'C N3' N3' 80.4(10) 7_545 7_545
H3'C N3' N3' 80.4(10) 8 7_545

loop_
_geom_bond_atom_site_label_1
_geom_bond_atom_site_label_2
_geom_bond_distance
_geom_bond_site_symmetry_2
Co1 C2 1.890(6) 9_575
Co1 C2 1.890(6) .
Co1 C1 1.899(4) 11_465
Co1 C1 1.899(4) 3_665
Co1 C1 1.899(4) .
Co1 C1 1.899(4) 9_575
K1 N2 2.780(6) 9_665
K1 N2 2.780(6) .
K1 N1 2.944(5) 3_655
K1 N1 2.944(5) 11_565
K1 N1 2.944(5) .
K1 N1 2.944(5) 9_665
C1 N1 1.135(6) .
C2 N2 1.141(8) 5
N2 C2 1.141(8) 5_545
C3 H3B 0.9519 8
C3 H3B 0.9519 .
C3 H3C 0.9519 .
C3 H3C 0.9519 8
C3 H3A 0.9789 8
C3 H3A 0.9789 .
C3 N3 1.401(11) 2_655
C3 N3 1.401(11) .
H3A H3B 1.0643 8
H3A H3C 1.0643 8
H3B H3A 1.0643 8
H3B H3C 1.0759 8
H3B N3 1.470(8) 2_655
H3C H3A 1.0643 8
H3C H3B 1.0759 8
H3C N3 1.470(8) 2_655
N3 C3 1.401(11) 2_655
N3 H3B 1.470(8) 2_655
N3 H3C 1.470(8) 8
N3 H3B 1.470(8) 8
N3 H3C 1.470(8) 2_655
N3 N3 1.52(3) 2_655
H3'A H3'B 1.0588 8
H3'A H3'C 1.0762 8
H3'B H3'A 1.0588 8
H3'B H3'C 1.1072 8
H3'B N3' 1.47(3) 7_545
H3'C H3'A 1.0762 8
H3'C H3'B 1.1072 8
H3'C N3' 1.48(3) 7_545
N3' C3' 1.423(17) 2_655
N3' H3'B 1.47(3) 8
N3' H3'B 1.47(3) 7_545
N3' H3'C 1.48(3) 7_545
N3' H3'C 1.48(3) 8
N3' N3' 1.60(6) 7_545
